data_4341505
loop_
_publ_author_name
'Rajasekharan-Nair, Rajeev'
'Moore, Dean'
'Kennedy, Alan R.'
'Reglinski, John'
'Spicer, Mark D.'

_publ_section_title
;
 The stability of mercaptobenzothiazole based soft scorpionate complexes.
;
_journal_issue 19
_journal_name_full 'Inorganic chemistry'
_journal_page_first 10276
_journal_page_last 10282
_journal_paper_doi 10.1021/ic5013236
_journal_volume 53
_journal_year 2014
_chemical_formula_moiety 'C21 H13 B Bi I3 N3 S6,C16 H36 N,C3 H7 N O'
_chemical_formula_sum 'C40 H56 B Bi I3 N5 O S6'
_chemical_formula_weight 1415.75
_chemical_name_systematic
;
 ?
;
_space_group_IT_number 2
_symmetry_cell_setting triclinic
_symmetry_space_group_name_Hall '-P 1'
_symmetry_space_group_name_H-M 'P -1'
_atom_sites_solution_hydrogens geom
_atom_sites_solution_primary direct
_atom_sites_solution_secondary difmap
_audit_conform_dict_location ftp://ftp.iucr.org/pub/cif_core.dic
_audit_conform_dict_name cif_core.dic
_audit_conform_dict_version 2.4
_audit_creation_date 2013-09-12T11:07:32-00:00
_audit_creation_method 'WinGX routine CIF_UPDATE'
_cell_angle_alpha 83.541(4)
_cell_angle_beta 87.005(3)
_cell_angle_gamma 78.366(4)
_cell_formula_units_Z 2
_cell_length_a 10.0704(4)
_cell_length_b 10.7107(6)
_cell_length_c 24.3308(10)
_cell_measurement_reflns_used 4447
_cell_measurement_temperature 123(2)
_cell_measurement_theta_max 28.1966
_cell_measurement_theta_min 3.0265
_cell_volume 2552.9(2)
_computing_cell_refinement
;
        CrysAlisPro, Oxford Diffraction Ltd.,
        Version 1.171.34.40 (release 27-08-2010 CrysAlis171 .NET)
        (compiled Aug 27 2010,11:50:40)
;
_computing_data_collection
;
        CrysAlisPro, Oxford Diffraction Ltd.,
        Version 1.171.34.40 (release 27-08-2010 CrysAlis171 .NET)
        (compiled Aug 27 2010,11:50:40)
;
_computing_data_reduction
;
        CrysAlisPro, Oxford Diffraction Ltd.,
        Version 1.171.34.40 (release 27-08-2010 CrysAlis171 .NET)
        (compiled Aug 27 2010,11:50:40)
;
_computing_structure_refinement 'SHELXL-97 (Sheldrick, 1997)'
_diffrn_ambient_temperature 123(2)
_diffrn_detector_area_resol_mean 16.0727
_diffrn_measured_fraction_theta_full 0.947
_diffrn_measured_fraction_theta_max 0.947
_diffrn_measurement_device_type 'Xcalibur, Eos'
_diffrn_measurement_method '\w scans'
_diffrn_orient_matrix_UB_11 0.0328492
_diffrn_orient_matrix_UB_12 0.0055379
_diffrn_orient_matrix_UB_13 -0.0264258
_diffrn_orient_matrix_UB_21 -0.0147891
_diffrn_orient_matrix_UB_22 -0.0594624
_diffrn_orient_matrix_UB_23 -0.0053237
_diffrn_orient_matrix_UB_31 -0.0622754
_diffrn_orient_matrix_UB_32 0.0325296
_diffrn_orient_matrix_UB_33 -0.0116291
_diffrn_radiation_monochromator graphite
_diffrn_radiation_type MoK\a
_diffrn_radiation_wavelength 0.71073
_diffrn_reflns_av_R_equivalents 0.1002
_diffrn_reflns_av_unetI/netI 0.2153
_diffrn_reflns_limit_h_max 12
_diffrn_reflns_limit_h_min -12
_diffrn_reflns_limit_k_max 13
_diffrn_reflns_limit_k_min -13
_diffrn_reflns_limit_l_max 30
_diffrn_reflns_limit_l_min -28
_diffrn_reflns_number 20641
_diffrn_reflns_theta_full 26.99
_diffrn_reflns_theta_max 26.99
_diffrn_reflns_theta_min 3.11
_exptl_absorpt_coefficient_mu 5.548
_exptl_absorpt_correction_T_max 1
_exptl_absorpt_correction_T_min 0.96846
_exptl_absorpt_correction_type multi-scan
_exptl_absorpt_process_details
;
        CrysAlisPro, Oxford Diffraction Ltd.,
        Version 1.171.34.40 (release 27-08-2010 CrysAlis171 .NET)
        (compiled Aug 27 2010,11:50:40)
        Empirical absorption correction using spherical harmonics,
 implemented in SCALE3 ABSPACK scaling algorithm.
;
_exptl_crystal_colour Red
_exptl_crystal_density_diffrn 1.842
_exptl_crystal_density_method 'not measured'
_exptl_crystal_description Needle
_exptl_crystal_F_000 1364
_exptl_crystal_size_max 0.18
_exptl_crystal_size_mid 0.0824
_exptl_crystal_size_min 0.0328
_refine_diff_density_max 1.854
_refine_diff_density_min -2.147
_refine_diff_density_rms 0.229
_refine_ls_extinction_method none
_refine_ls_goodness_of_fit_ref 0.876
_refine_ls_hydrogen_treatment constr
_refine_ls_matrix_type full
_refine_ls_number_parameters 520
_refine_ls_number_reflns 10554
_refine_ls_number_restraints 468
_refine_ls_restrained_S_all 0.859
_refine_ls_R_factor_all 0.1397
_refine_ls_R_factor_gt 0.0653
_refine_ls_shift/su_max 0
_refine_ls_shift/su_mean 0
_refine_ls_structure_factor_coef Fsqd
_refine_ls_weighting_details 'calc w=1/[\s^2^(Fo^2^)+(0.0371P)^2^+0.0000P] where P=(Fo^2^+2Fc^2^)/3'
_refine_ls_weighting_scheme calc
_refine_ls_wR_factor_gt 0.1085
_refine_ls_wR_factor_ref 0.1233
_reflns_number_gt 5419
_reflns_number_total 10554
_reflns_threshold_expression >2sigma(I)
_cod_data_source_file ic5013236_si_002.cif
_cod_data_source_block raj_bi2013
_cod_database_code 4341505

loop_
_symmetry_equiv_pos_as_xyz
'x, y, z'
'-x, -y, -z'

loop_
_atom_site_label
_atom_site_type_symbol
_atom_site_fract_x
_atom_site_fract_y
_atom_site_fract_z
_atom_site_U_iso_or_equiv
_atom_site_adp_type
_atom_site_occupancy
_atom_site_symmetry_multiplicity
_atom_site_calc_flag
_atom_site_refinement_flags
Bi1 Bi 0.18880(4) 0.24694(4) 0.229927(19) 0.01844(13) Uani 1 1 d U
I1 I -0.04649(8) 0.14902(7) 0.28945(3) 0.0295(2) Uani 1 1 d U
I2 I 0.05077(8) 0.52288(7) 0.22423(4) 0.0345(2) Uani 1 1 d U
I3 I 0.36085(9) 0.23499(9) 0.32615(4) 0.0392(2) Uani 1 1 d U
S1 S 0.3757(3) 0.3542(2) 0.15704(12) 0.0191(7) Uani 1 1 d U
S5 S 0.0633(3) 0.2088(3) 0.12969(12) 0.0191(7) Uani 1 1 d U
S4 S 0.2197(3) -0.1810(3) 0.17185(13) 0.0271(7) Uani 1 1 d U
N1 N 0.4967(8) 0.1214(7) 0.1212(3) 0.0140(18) Uani 1 1 d U
C1 C 0.4999(9) 0.2194(9) 0.1512(4) 0.011(2) Uani 1 1 d U
B1 B 0.3864(12) 0.1002(11) 0.0839(5) 0.015(2) Uani 1 1 d U
C2 C 0.6145(11) 0.0237(10) 0.1291(4) 0.017(2) Uani 1 1 d U
S6 S 0.0979(3) 0.4229(3) 0.04734(12) 0.0199(7) Uani 1 1 d U
S3 S 0.3573(3) -0.0029(3) 0.22030(12) 0.0213(7) Uani 1 1 d U
S2 S 0.6455(3) 0.2010(3) 0.18681(13) 0.0228(7) Uani 1 1 d U
N3 N 0.2869(8) 0.2271(7) 0.0625(3) 0.0115(18) Uani 1 1 d U
N2 N 0.3080(8) -0.0038(7) 0.1104(4) 0.0146(17) Uani 1 1 d U
C9 C 0.2429(10) -0.0668(10) 0.0748(5) 0.016(2) Uani 1 1 d U
C16 C 0.3379(10) 0.3085(9) 0.0213(4) 0.012(2) Uani 1 1 d U
C15 C 0.1630(10) 0.2719(9) 0.0819(4) 0.012(2) Uani 1 1 d U
C7 C 0.6390(11) -0.0948(9) 0.1082(5) 0.020(2) Uani 1 1 d U
H7 H 0.5765 -0.1147 0.0842 0.024 Uiso 1 1 calc R
C3 C 0.7060(11) 0.0501(10) 0.1641(4) 0.018(2) Uani 1 1 d U
C17 C 0.2420(10) 0.4202(9) 0.0047(4) 0.015(2) Uani 1 1 d U
C10 C 0.1888(11) -0.1687(10) 0.1018(5) 0.022(2) Uani 1 1 d U
C5 C 0.8453(11) -0.1526(10) 0.1565(5) 0.024(3) Uani 1 1 d U
H5 H 0.9253 -0.214 0.1656 0.029 Uiso 1 1 calc R
C6 C 0.7551(10) -0.1830(10) 0.1225(5) 0.022(3) Uani 1 1 d U
H6 H 0.7723 -0.2646 0.1089 0.026 Uiso 1 1 calc R
C14 C 0.2234(10) -0.0325(10) 0.0182(5) 0.017(2) Uani 1 1 d U
H14 H 0.2568 0.0379 -0.0008 0.021 Uiso 1 1 calc R
C8 C 0.2991(11) -0.0514(9) 0.1643(5) 0.021(2) Uani 1 1 d U
C11 C 0.1191(11) -0.2368(10) 0.0717(5) 0.026(3) Uani 1 1 d U
H11 H 0.0831 -0.3068 0.0896 0.031 Uiso 1 1 calc R
C4 C 0.8249(11) -0.0368(10) 0.1779(5) 0.024(3) Uani 1 1 d U
H4 H 0.8891 -0.0168 0.2011 0.029 Uiso 1 1 calc R
C13 C 0.1548(11) -0.1032(11) -0.0090(5) 0.025(3) Uani 1 1 d U
H13 H 0.1428 -0.0822 -0.0476 0.03 Uiso 1 1 calc R
C18 C 0.2735(11) 0.5075(10) -0.0381(5) 0.022(3) Uani 1 1 d U
H18 H 0.2087 0.5828 -0.0488 0.026 Uiso 1 1 calc R
C21 C 0.4647(11) 0.2898(10) -0.0056(4) 0.019(2) Uani 1 1 d U
H21 H 0.5324 0.2171 0.0055 0.023 Uiso 1 1 calc R
C20 C 0.4913(11) 0.3781(10) -0.0487(5) 0.023(3) Uani 1 1 d U
H20 H 0.5772 0.3638 -0.0675 0.027 Uiso 1 1 calc R
C19 C 0.3972(11) 0.4856(10) -0.0651(5) 0.025(3) Uani 1 1 d U
H19 H 0.4178 0.5445 -0.0949 0.03 Uiso 1 1 calc R
C12 C 0.1031(11) -0.2023(11) 0.0171(5) 0.030(3) Uani 1 1 d U
H12 H 0.0549 -0.2481 -0.0034 0.036 Uiso 1 1 calc R
N1S N 0.2096(10) 0.7441(10) 0.3713(4) 0.031(2) Uani 1 1 d U
N1C N 0.7322(10) 0.5052(9) 0.3812(4) 0.027(2) Uani 1 1 d U
O1S O 0.2663(11) 0.5945(9) 0.4451(4) 0.065(3) Uani 1 1 d U
C15C C 0.5134(14) 0.5458(12) 0.2534(5) 0.041(3) Uani 1 1 d U
H15A H 0.414 0.57 0.2492 0.049 Uiso 1 1 calc R
H15B H 0.5419 0.4555 0.2454 0.049 Uiso 1 1 calc R
C10C C 0.6315(12) 0.3167(11) 0.4301(5) 0.034(3) Uani 1 1 d U
H10A H 0.61 0.2959 0.3934 0.04 Uiso 1 1 calc R
H10B H 0.72 0.2628 0.441 0.04 Uiso 1 1 calc R
C1C C 0.8751(12) 0.4286(12) 0.3856(5) 0.034(3) Uani 1 1 d U
H1C1 H 0.9306 0.4598 0.3542 0.041 Uiso 1 1 calc R
H1C2 H 0.8734 0.3379 0.3817 0.041 Uiso 1 1 calc R
C9C C 0.6389(12) 0.4580(11) 0.4273(5) 0.029(3) Uani 1 1 d U
H9C1 H 0.6702 0.4743 0.4633 0.035 Uiso 1 1 calc R
H9C2 H 0.5462 0.5096 0.4224 0.035 Uiso 1 1 calc R
C11C C 0.5219(14) 0.2899(13) 0.4724(5) 0.046(4) Uani 1 1 d U
H11A H 0.5407 0.3173 0.5082 0.055 Uiso 1 1 calc R
H11B H 0.4332 0.341 0.4601 0.055 Uiso 1 1 calc R
C5C C 0.7267(13) 0.6450(11) 0.3896(5) 0.038(3) Uani 1 1 d U
H5C1 H 0.631 0.6908 0.388 0.046 Uiso 1 1 calc R
H5C2 H 0.7585 0.6487 0.4271 0.046 Uiso 1 1 calc R
C14C C 0.5436(13) 0.5537(12) 0.3115(5) 0.036(3) Uani 1 1 d U
H14A H 0.4801 0.5124 0.3362 0.043 Uiso 1 1 calc R
H14B H 0.5286 0.6449 0.3184 0.043 Uiso 1 1 calc R
C13C C 0.6872(13) 0.4900(12) 0.3255(5) 0.036(3) Uani 1 1 d U
H13A H 0.6979 0.3972 0.3221 0.043 Uiso 1 1 calc R
H13B H 0.7491 0.5242 0.2974 0.043 Uiso 1 1 calc R
C1S C 0.2295(12) 0.6270(14) 0.3963(6) 0.043(3) Uani 1 1 d U
H1S H 0.2148 0.5612 0.3756 0.051 Uiso 1 1 calc R
C12C C 0.5135(14) 0.1526(12) 0.4804(6) 0.051(4) Uani 1 1 d U
H12A H 0.5089 0.1215 0.4443 0.076 Uiso 1 1 calc R
H12B H 0.432 0.1421 0.5028 0.076 Uiso 1 1 calc R
H12C H 0.594 0.1034 0.4994 0.076 Uiso 1 1 calc R
C3S C 0.1811(13) 0.7709(12) 0.3136(5) 0.040(3) Uani 1 1 d U
H3S1 H 0.1773 0.6909 0.2983 0.061 Uiso 1 1 calc R
H3S2 H 0.2528 0.8097 0.2941 0.061 Uiso 1 1 calc R
H3S3 H 0.0937 0.8303 0.309 0.061 Uiso 1 1 calc R
C2C C 0.9470(13) 0.4343(13) 0.4410(6) 0.049(4) Uani 1 1 d U
H2C1 H 0.9646 0.5216 0.4422 0.059 Uiso 1 1 calc R
H2C2 H 0.8863 0.416 0.473 0.059 Uiso 1 1 calc R
C3C C 1.0788(14) 0.3385(14) 0.4453(7) 0.065(4) Uani 1 1 d U
H3C1 H 1.1295 0.3441 0.4094 0.079 Uiso 1 1 calc R
H3C2 H 1.1341 0.3617 0.4736 0.079 Uiso 1 1 calc R
C6C C 0.8099(15) 0.7148(13) 0.3480(7) 0.067(5) Uani 1 1 d U
H6C1 H 0.7801 0.7126 0.31 0.08 Uiso 1 1 calc R
H6C2 H 0.907 0.6738 0.3501 0.08 Uiso 1 1 calc R
C7C C 0.7874(17) 0.8606(14) 0.3627(9) 0.090(6) Uani 1 1 d U
H7C1 H 0.7887 0.8615 0.4033 0.108 Uiso 1 1 calc R
H7C2 H 0.8623 0.9006 0.3458 0.108 Uiso 1 1 calc R
C16C C 0.5804(15) 0.6289(13) 0.2106(5) 0.057(4) Uani 1 1 d U
H16A H 0.5471 0.7193 0.216 0.086 Uiso 1 1 calc R
H16B H 0.5585 0.6138 0.1735 0.086 Uiso 1 1 calc R
H16C H 0.6789 0.6075 0.2147 0.086 Uiso 1 1 calc R
C4C C 1.0619(18) 0.2036(16) 0.4600(8) 0.096(6) Uani 1 1 d U
H4C1 H 1.0045 0.1986 0.4936 0.144 Uiso 1 1 calc R
H4C2 H 1.1509 0.1481 0.4665 0.144 Uiso 1 1 calc R
H4C3 H 1.0192 0.1754 0.4296 0.144 Uiso 1 1 calc R
C2S C 0.2278(17) 0.8520(14) 0.3995(6) 0.073(5) Uani 1 1 d U
H2S1 H 0.2728 0.82 0.4345 0.11 Uiso 1 1 calc R
H2S2 H 0.1391 0.9056 0.407 0.11 Uiso 1 1 calc R
H2S3 H 0.2837 0.9029 0.3761 0.11 Uiso 1 1 calc R
C8C C 0.6722(19) 0.9262(16) 0.3445(9) 0.124(9) Uani 1 1 d U
H8C1 H 0.6676 0.9188 0.3048 0.187 Uiso 1 1 calc R
H8C2 H 0.6645 1.0165 0.3503 0.187 Uiso 1 1 calc R
H8C3 H 0.5976 0.8928 0.3645 0.187 Uiso 1 1 calc R
H1 H 0.4229 0.0737 0.0466 0.025 Uiso 1 1 d .

loop_
_atom_site_aniso_label
_atom_site_aniso_U_11
_atom_site_aniso_U_22
_atom_site_aniso_U_33
_atom_site_aniso_U_23
_atom_site_aniso_U_13
_atom_site_aniso_U_12
Bi1 0.0231(3) 0.0140(3) 0.0182(3) -0.00339(19) -0.0006(2) -0.00245(19)
I1 0.0358(5) 0.0253(5) 0.0297(5) -0.0039(4) 0.0038(4) -0.0121(4)
I2 0.0387(5) 0.0152(4) 0.0460(6) -0.0020(4) 0.0080(4) 0.0004(4)
I3 0.0448(6) 0.0488(6) 0.0274(5) -0.0059(4) -0.0097(4) -0.0144(4)
S1 0.0195(16) 0.0107(15) 0.0276(18) -0.0042(12) -0.0040(13) -0.0022(11)
S5 0.0150(15) 0.0199(16) 0.0213(17) -0.0028(12) 0.0018(13) -0.0016(12)
S4 0.0349(19) 0.0195(17) 0.0295(19) -0.0023(14) 0.0008(15) -0.0115(13)
N1 0.017(4) 0.008(4) 0.015(5) -0.001(3) -0.001(3) 0.001(3)
C1 0.011(3) 0.015(3) 0.008(4) -0.003(3) -0.004(3) -0.001(3)
B1 0.019(4) 0.011(3) 0.015(4) -0.003(3) -0.002(3) -0.001(3)
C2 0.025(5) 0.017(5) 0.008(5) -0.002(4) 0.000(4) 0.003(4)
S6 0.0215(16) 0.0121(15) 0.0242(18) 0.0002(12) -0.0019(13) 0.0002(12)
S3 0.0283(17) 0.0166(16) 0.0191(17) -0.0010(13) -0.0044(14) -0.0045(12)
S2 0.0232(17) 0.0168(16) 0.0290(19) -0.0061(13) -0.0099(14) -0.0008(12)
N3 0.017(4) 0.010(4) 0.007(4) 0.000(3) 0.000(3) 0.000(3)
N2 0.013(4) 0.009(4) 0.021(4) -0.007(3) -0.003(4) 0.001(3)
C9 0.007(5) 0.015(5) 0.026(5) -0.008(4) -0.003(4) 0.002(4)
C16 0.020(5) 0.008(5) 0.010(5) -0.004(4) -0.006(4) -0.003(4)
C15 0.015(3) 0.013(3) 0.010(3) -0.002(3) -0.005(3) 0.000(3)
C7 0.023(6) 0.009(5) 0.024(6) 0.002(4) 0.000(5) 0.001(4)
C3 0.025(5) 0.015(5) 0.012(6) 0.003(4) -0.002(4) -0.002(4)
C17 0.015(5) 0.012(5) 0.020(6) 0.000(4) -0.010(4) -0.004(4)
C10 0.018(6) 0.022(6) 0.030(5) -0.012(4) 0.006(5) -0.008(4)
C5 0.019(6) 0.017(5) 0.034(7) 0.005(5) -0.002(5) -0.005(4)
C6 0.025(6) 0.012(5) 0.025(7) 0.000(5) -0.006(5) 0.003(4)
C14 0.013(6) 0.014(6) 0.023(5) -0.004(4) -0.001(5) 0.002(4)
C8 0.025(6) 0.005(5) 0.030(5) -0.005(4) -0.003(5) 0.002(4)
C11 0.022(7) 0.018(6) 0.041(6) -0.007(5) -0.003(6) -0.008(5)
C4 0.019(6) 0.028(6) 0.029(7) -0.007(5) -0.009(5) -0.006(4)
C13 0.024(7) 0.026(7) 0.023(6) -0.012(5) -0.001(5) 0.002(5)
C18 0.024(6) 0.010(5) 0.033(7) 0.000(4) -0.005(5) -0.007(4)
C21 0.023(5) 0.015(6) 0.020(6) -0.010(4) 0.000(5) -0.001(4)
C20 0.026(6) 0.012(6) 0.032(7) -0.008(5) 0.010(5) -0.006(4)
C19 0.038(7) 0.026(6) 0.013(6) -0.006(5) 0.000(5) -0.009(5)
C12 0.023(7) 0.030(7) 0.041(6) -0.022(6) 0.001(6) -0.007(5)
N1S 0.039(6) 0.039(6) 0.017(5) -0.003(4) -0.005(5) -0.010(5)
N1C 0.040(6) 0.027(5) 0.019(5) -0.010(4) 0.005(4) -0.012(4)
O1S 0.093(8) 0.058(7) 0.039(6) 0.007(5) -0.023(6) -0.006(6)
C15C 0.067(9) 0.037(8) 0.026(7) -0.026(6) -0.004(6) -0.014(6)
C10C 0.037(7) 0.032(6) 0.031(8) 0.004(6) -0.008(6) -0.007(5)
C1C 0.041(6) 0.041(7) 0.024(7) -0.019(6) 0.016(5) -0.016(5)
C9C 0.043(7) 0.031(6) 0.015(6) -0.007(5) 0.009(5) -0.010(5)
C11C 0.072(10) 0.049(8) 0.024(8) 0.001(6) 0.000(6) -0.034(7)
C5C 0.049(8) 0.026(6) 0.045(8) -0.005(6) 0.006(7) -0.020(5)
C14C 0.057(8) 0.034(7) 0.023(6) 0.001(6) -0.009(6) -0.023(6)
C13C 0.056(8) 0.032(7) 0.022(6) -0.002(5) 0.001(5) -0.016(6)
C1S 0.035(8) 0.053(7) 0.036(7) 0.012(6) -0.001(7) -0.007(7)
C12C 0.070(10) 0.030(7) 0.049(10) 0.015(7) -0.010(8) -0.010(7)
C3S 0.060(10) 0.045(9) 0.020(6) 0.002(5) 0.000(7) -0.022(7)
C2C 0.050(8) 0.054(8) 0.042(8) -0.016(7) -0.007(6) 0.000(6)
C3C 0.056(9) 0.071(10) 0.070(11) -0.038(9) -0.010(8) 0.006(7)
C6C 0.065(10) 0.047(7) 0.093(12) -0.014(8) 0.042(9) -0.029(7)
C7C 0.084(12) 0.027(8) 0.153(17) 0.011(9) 0.047(12) -0.023(8)
C16C 0.100(13) 0.034(9) 0.030(8) 0.011(6) -0.008(8) 0.000(8)
C4C 0.117(16) 0.065(9) 0.088(15) 0.006(11) -0.029(12) 0.021(10)
C2S 0.109(14) 0.064(9) 0.048(10) -0.028(8) -0.024(10) -0.004(10)
C8C 0.117(16) 0.040(10) 0.20(2) 0.046(13) 0.024(16) -0.009(10)

loop_
_atom_type_symbol
_atom_type_description
_atom_type_scat_dispersion_real
_atom_type_scat_dispersion_imag
_atom_type_scat_source
C C 0.0033 0.0016 'International Tables Vol C Tables 4.2.6.8 and 6.1.1.4'
H H 0 0 'International Tables Vol C Tables 4.2.6.8 and 6.1.1.4'
B B 0.0013 0.0007 'International Tables Vol C Tables 4.2.6.8 and 6.1.1.4'
Bi Bi -4.1077 10.2566 'International Tables Vol C Tables 4.2.6.8 and 6.1.1.4'
I I -0.4742 1.8119 'International Tables Vol C Tables 4.2.6.8 and 6.1.1.4'
N N 0.0061 0.0033 'International Tables Vol C Tables 4.2.6.8 and 6.1.1.4'
S S 0.1246 0.1234 'International Tables Vol C Tables 4.2.6.8 and 6.1.1.4'
O O 0.0106 0.006 'International Tables Vol C Tables 4.2.6.8 and 6.1.1.4'

loop_
_exptl_crystal_face_index_h
_exptl_crystal_face_index_k
_exptl_crystal_face_index_l
_exptl_crystal_face_perp_dist
13 3 -9 0.0814
-13 -1 8 0.0806
0 -14 6 0.0309
1 14 -7 0.0341
1 0 34 0.0228
-1 0 -34 0.01

loop_
_geom_angle_atom_site_label_1
_geom_angle_atom_site_label_2
_geom_angle_atom_site_label_3
_geom_angle
S1 Bi1 S3 88.34(8)
S1 Bi1 S5 85.33(8)
S3 Bi1 S5 85.87(8)
S1 Bi1 I3 91.95(6)
S3 Bi1 I3 81.67(6)
S5 Bi1 I3 167.32(5)
S1 Bi1 I2 80.99(6)
S3 Bi1 I2 169.31(6)
S5 Bi1 I2 92.43(6)
I3 Bi1 I2 99.38(3)
S1 Bi1 I1 169.07(6)
S3 Bi1 I1 95.82(6)
S5 Bi1 I1 84.90(6)
I3 Bi1 I1 98.63(3)
I2 Bi1 I1 94.54(3)
C1 S1 Bi1 99.8(4)
C15 S5 Bi1 100.1(4)
C8 S4 C10 93.0(6)
C1 N1 C2 111.2(8)
C1 N1 B1 130.3(8)
C2 N1 B1 118.5(8)
N1 C1 S2 113.7(7)
N1 C1 S1 127.4(7)
S2 C1 S1 119.0(6)
N1 B1 N2 112.8(9)
N1 B1 N3 113.7(8)
N2 B1 N3 111.6(8)
N1 B1 H1 113.3(10)
N2 B1 H1 106.7(10)
N3 B1 H1 97.5(9)
C3 C2 C7 119.3(9)
C3 C2 N1 114.3(9)
C7 C2 N1 126.3(10)
C17 S6 C15 92.6(5)
C8 S3 Bi1 103.8(3)
C1 S2 C3 91.4(5)
C15 N3 C16 115.4(8)
C15 N3 B1 127.5(8)
C16 N3 B1 116.8(8)
C8 N2 C9 112.8(9)
C8 N2 B1 128.9(9)
C9 N2 B1 118.2(9)
C10 C9 C14 119.5(10)
C10 C9 N2 114.0(10)
C14 C9 N2 126.5(10)
C21 C16 N3 128.6(9)
C21 C16 C17 118.4(9)
N3 C16 C17 113.0(9)
N3 C15 S5 131.8(8)
N3 C15 S6 110.2(7)
S5 C15 S6 117.9(6)
C6 C7 C2 119.4(11)
C6 C7 H7 120.3
C2 C7 H7 120.3
C2 C3 C4 121.9(10)
C2 C3 S2 109.5(7)
C4 C3 S2 128.6(9)
C18 C17 C16 120.4(10)
C18 C17 S6 131.1(8)
C16 C17 S6 108.5(8)
C11 C10 C9 119.8(11)
C11 C10 S4 131.4(10)
C9 C10 S4 108.7(8)
C6 C5 C4 122.6(10)
C6 C5 H5 118.7
C4 C5 H5 118.7
C5 C6 C7 119.8(10)
C5 C6 H6 120.1
C7 C6 H6 120.1
C13 C14 C9 117.9(11)
C13 C14 H14 121
C9 C14 H14 121
N2 C8 S3 128.8(9)
N2 C8 S4 111.4(8)
S3 C8 S4 119.8(7)
C12 C11 C10 119.3(12)
C12 C11 H11 120.3
C10 C11 H11 120.3
C5 C4 C3 117.0(10)
C5 C4 H4 121.5
C3 C4 H4 121.5
C12 C13 C14 122.5(12)
C12 C13 H13 118.8
C14 C13 H13 118.8
C19 C18 C17 120.3(10)
C19 C18 H18 119.8
C17 C18 H18 119.8
C20 C21 C16 119.4(10)
C20 C21 H21 120.3
C16 C21 H21 120.3
C19 C20 C21 121.9(11)
C19 C20 H20 119.1
C21 C20 H20 119.1
C18 C19 C20 119.6(11)
C18 C19 H19 120.2
C20 C19 H19 120.2
C11 C12 C13 121.0(12)
C11 C12 H12 119.5
C13 C12 H12 119.5
C1S N1S C3S 121.9(11)
C1S N1S C2S 121.5(12)
C3S N1S C2S 116.4(11)
C13C N1C C1C 105.9(9)
C13C N1C C5C 112.3(9)
C1C N1C C5C 111.1(9)
C13C N1C C9C 111.6(9)
C1C N1C C9C 111.3(9)
C5C N1C C9C 104.7(8)
C14C C15C C16C 115.4(11)
C14C C15C H15A 108.4
C16C C15C H15A 108.4
C14C C15C H15B 108.4
C16C C15C H15B 108.4
H15A C15C H15B 107.5
C11C C10C C9C 108.7(10)
C11C C10C H10A 109.9
C9C C10C H10A 109.9
C11C C10C H10B 109.9
C9C C10C H10B 109.9
H10A C10C H10B 108.3
N1C C1C C2C 115.2(9)
N1C C1C H1C1 108.5
C2C C1C H1C1 108.5
N1C C1C H1C2 108.5
C2C C1C H1C2 108.5
H1C1 C1C H1C2 107.5
C10C C9C N1C 115.4(9)
C10C C9C H9C1 108.4
N1C C9C H9C1 108.4
C10C C9C H9C2 108.4
N1C C9C H9C2 108.4
H9C1 C9C H9C2 107.5
C12C C11C C10C 112.4(12)
C12C C11C H11A 109.1
C10C C11C H11A 109.1
C12C C11C H11B 109.1
C10C C11C H11B 109.1
H11A C11C H11B 107.9
C6C C5C N1C 115.0(10)
C6C C5C H5C1 108.5
N1C C5C H5C1 108.5
C6C C5C H5C2 108.5
N1C C5C H5C2 108.5
H5C1 C5C H5C2 107.5
C15C C14C C13C 112.5(11)
C15C C14C H14A 109.1
C13C C14C H14A 109.1
C15C C14C H14B 109.1
C13C C14C H14B 109.1
H14A C14C H14B 107.8
N1C C13C C14C 116.6(10)
N1C C13C H13A 108.2
C14C C13C H13A 108.2
N1C C13C H13B 108.2
C14C C13C H13B 108.2
H13A C13C H13B 107.3
O1S C1S N1S 125.7(14)
O1S C1S H1S 117.2
N1S C1S H1S 117.2
C11C C12C H12A 109.5
C11C C12C H12B 109.5
H12A C12C H12B 109.5
C11C C12C H12C 109.5
H12A C12C H12C 109.5
H12B C12C H12C 109.5
N1S C3S H3S1 109.5
N1S C3S H3S2 109.5
H3S1 C3S H3S2 109.5
N1S C3S H3S3 109.5
H3S1 C3S H3S3 109.5
H3S2 C3S H3S3 109.5
C3C C2C C1C 110.9(11)
C3C C2C H2C1 109.5
C1C C2C H2C1 109.5
C3C C2C H2C2 109.5
C1C C2C H2C2 109.5
H2C1 C2C H2C2 108.1
C4C C3C C2C 113.8(14)
C4C C3C H3C1 108.8
C2C C3C H3C1 108.8
C4C C3C H3C2 108.8
C2C C3C H3C2 108.8
H3C1 C3C H3C2 107.7
C5C C6C C7C 107.4(12)
C5C C6C H6C1 110.2
C7C C6C H6C1 110.2
C5C C6C H6C2 110.2
C7C C6C H6C2 110.2
H6C1 C6C H6C2 108.5
C8C C7C C6C 110.6(18)
C8C C7C H7C1 109.5
C6C C7C H7C1 109.5
C8C C7C H7C2 109.5
C6C C7C H7C2 109.5
H7C1 C7C H7C2 108.1
C15C C16C H16A 109.5
C15C C16C H16B 109.5
H16A C16C H16B 109.5
C15C C16C H16C 109.5
H16A C16C H16C 109.5
H16B C16C H16C 109.5
C3C C4C H4C1 109.5
C3C C4C H4C2 109.5
H4C1 C4C H4C2 109.5
C3C C4C H4C3 109.5
H4C1 C4C H4C3 109.5
H4C2 C4C H4C3 109.5
N1S C2S H2S1 109.5
N1S C2S H2S2 109.5
H2S1 C2S H2S2 109.5
N1S C2S H2S3 109.5
H2S1 C2S H2S3 109.5
H2S2 C2S H2S3 109.5
C7C C8C H8C1 109.5
C7C C8C H8C2 109.5
H8C1 C8C H8C2 109.5
C7C C8C H8C3 109.5
H8C1 C8C H8C3 109.5
H8C2 C8C H8C3 109.5

loop_
_geom_bond_atom_site_label_1
_geom_bond_atom_site_label_2
_geom_bond_distance
Bi1 S1 2.841(3)
Bi1 S3 2.892(3)
Bi1 S5 2.910(3)
Bi1 I3 2.9609(10)
Bi1 I2 2.9930(9)
Bi1 I1 3.0190(9)
S1 C1 1.723(9)
S5 C15 1.670(11)
S4 C8 1.725(11)
S4 C10 1.735(12)
N1 C1 1.350(12)
N1 C2 1.420(12)
N1 B1 1.537(14)
C1 S2 1.708(10)
B1 N2 1.556(15)
B1 N3 1.571(13)
B1 H1 1.011(12)
C2 C3 1.377(14)
C2 C7 1.392(14)
S6 C17 1.737(11)
S6 C15 1.754(10)
S3 C8 1.684(11)
S2 C3 1.749(11)
N3 C15 1.326(11)
N3 C16 1.399(12)
N2 C8 1.358(13)
N2 C9 1.415(13)
C9 C10 1.400(15)
C9 C14 1.400(14)
C16 C21 1.391(14)
C16 C17 1.412(12)
C7 C6 1.380(13)
C7 H7 0.95
C3 C4 1.391(13)
C17 C18 1.387(14)
C10 C11 1.392(15)
C5 C6 1.370(14)
C5 C4 1.372(15)
C5 H5 0.95
C6 H6 0.95
C14 C13 1.363(14)
C14 H14 0.95
C11 C12 1.347(16)
C11 H11 0.95
C4 H4 0.95
C13 C12 1.355(16)
C13 H13 0.95
C18 C19 1.366(14)
C18 H18 0.95
C21 C20 1.384(14)
C21 H21 0.95
C20 C19 1.370(14)
C20 H20 0.95
C19 H19 0.95
C12 H12 0.95
N1S C1S 1.314(15)
N1S C3S 1.432(14)
N1S C2S 1.455(16)
N1C C13C 1.488(14)
N1C C1C 1.508(14)
N1C C5C 1.523(14)
N1C C9C 1.533(14)
O1S C1S 1.251(14)
C15C C14C 1.477(15)
C15C C16C 1.514(17)
C15C H15A 0.99
C15C H15B 0.99
C10C C11C 1.517(16)
C10C C9C 1.524(15)
C10C H10A 0.99
C10C H10B 0.99
C1C C2C 1.576(16)
C1C H1C1 0.99
C1C H1C2 0.99
C9C H9C1 0.99
C9C H9C2 0.99
C11C C12C 1.480(16)
C11C H11A 0.99
C11C H11B 0.99
C5C C6C 1.509(17)
C5C H5C1 0.99
C5C H5C2 0.99
C14C C13C 1.508(15)
C14C H14A 0.99
C14C H14B 0.99
C13C H13A 0.99
C13C H13B 0.99
C1S H1S 0.95
C12C H12A 0.98
C12C H12B 0.98
C12C H12C 0.98
C3S H3S1 0.98
C3S H3S2 0.98
C3S H3S3 0.98
C2C C3C 1.506(16)
C2C H2C1 0.99
C2C H2C2 0.99
C3C C4C 1.49(2)
C3C H3C1 0.99
C3C H3C2 0.99
C6C C7C 1.611(19)
C6C H6C1 0.99
C6C H6C2 0.99
C7C C8C 1.30(2)
C7C H7C1 0.99
C7C H7C2 0.99
C16C H16A 0.98
C16C H16B 0.98
C16C H16C 0.98
C4C H4C1 0.98
C4C H4C2 0.98
C4C H4C3 0.98
C2S H2S1 0.98
C2S H2S2 0.98
C2S H2S3 0.98
C8C H8C1 0.98
C8C H8C2 0.98
C8C H8C3 0.98

loop_
_geom_torsion_atom_site_label_1
_geom_torsion_atom_site_label_2
_geom_torsion_atom_site_label_3
_geom_torsion_atom_site_label_4
_geom_torsion
S3 Bi1 S1 C1 -6.3(3)
S5 Bi1 S1 C1 -92.3(3)
I3 Bi1 S1 C1 75.3(3)
I2 Bi1 S1 C1 174.5(3)
I1 Bi1 S1 C1 -118.9(4)
S1 Bi1 S5 C15 -1.2(3)
S3 Bi1 S5 C15 -89.8(3)
I3 Bi1 S5 C15 -79.2(5)
I2 Bi1 S5 C15 79.6(3)
I1 Bi1 S5 C15 173.9(3)
C2 N1 C1 S2 2.7(11)
B1 N1 C1 S2 179.9(9)
C2 N1 C1 S1 -176.6(8)
B1 N1 C1 S1 0.6(17)
Bi1 S1 C1 N1 76.0(10)
Bi1 S1 C1 S2 -103.3(6)
C1 N1 B1 N2 -106.4(12)
C2 N1 B1 N2 70.7(12)
C1 N1 B1 N3 22.0(15)
C2 N1 B1 N3 -161.0(9)
C1 N1 C2 C3 -1.0(13)
B1 N1 C2 C3 -178.6(9)
C1 N1 C2 C7 174.5(11)
B1 N1 C2 C7 -3.1(16)
S1 Bi1 S3 C8 -87.6(4)
S5 Bi1 S3 C8 -2.1(4)
I3 Bi1 S3 C8 -179.8(4)
I2 Bi1 S3 C8 -83.3(6)
I1 Bi1 S3 C8 82.3(4)
N1 C1 S2 C3 -2.8(8)
S1 C1 S2 C3 176.6(7)
N1 B1 N3 C15 -100.4(12)
N2 B1 N3 C15 28.6(14)
N1 B1 N3 C16 73.6(11)
N2 B1 N3 C16 -157.4(9)
N1 B1 N2 C8 18.5(14)
N3 B1 N2 C8 -111.0(11)
N1 B1 N2 C9 -156.5(8)
N3 B1 N2 C9 74.0(11)
C8 N2 C9 C10 -2.9(12)
B1 N2 C9 C10 172.9(8)
C8 N2 C9 C14 173.6(9)
B1 N2 C9 C14 -10.6(14)
C15 N3 C16 C21 177.9(10)
B1 N3 C16 C21 3.2(15)
C15 N3 C16 C17 -5.0(13)
B1 N3 C16 C17 -179.7(8)
C16 N3 C15 S5 179.2(8)
B1 N3 C15 S5 -6.7(16)
C16 N3 C15 S6 1.6(11)
B1 N3 C15 S6 175.7(8)
Bi1 S5 C15 N3 77.1(10)
Bi1 S5 C15 S6 -105.4(5)
C17 S6 C15 N3 1.6(8)
C17 S6 C15 S5 -176.4(7)
C3 C2 C7 C6 -0.5(16)
N1 C2 C7 C6 -175.8(10)
C7 C2 C3 C4 2.1(17)
N1 C2 C3 C4 177.9(10)
C7 C2 C3 S2 -176.8(8)
N1 C2 C3 S2 -1.0(12)
C1 S2 C3 C2 2.1(9)
C1 S2 C3 C4 -176.7(11)
C21 C16 C17 C18 1.2(15)
N3 C16 C17 C18 -176.2(9)
C21 C16 C17 S6 -176.8(8)
N3 C16 C17 S6 5.8(11)
C15 S6 C17 C18 178.1(11)
C15 S6 C17 C16 -4.2(8)
C14 C9 C10 C11 1.6(15)
N2 C9 C10 C11 178.4(8)
C14 C9 C10 S4 -176.0(7)
N2 C9 C10 S4 0.7(11)
C8 S4 C10 C11 -176.1(11)
C8 S4 C10 C9 1.1(8)
C4 C5 C6 C7 0.7(18)
C2 C7 C6 C5 -0.8(17)
C10 C9 C14 C13 -1.9(14)
N2 C9 C14 C13 -178.2(9)
C9 N2 C8 S3 -178.1(7)
B1 N2 C8 S3 6.7(16)
C9 N2 C8 S4 3.7(10)
B1 N2 C8 S4 -171.6(8)
Bi1 S3 C8 N2 68.2(10)
Bi1 S3 C8 S4 -113.7(5)
C10 S4 C8 N2 -2.8(8)
C10 S4 C8 S3 178.8(7)
C9 C10 C11 C12 -0.9(16)
S4 C10 C11 C12 176.1(9)
C6 C5 C4 C3 0.7(18)
C2 C3 C4 C5 -2.1(17)
S2 C3 C4 C5 176.5(9)
C9 C14 C13 C12 1.5(16)
C16 C17 C18 C19 0.6(16)
S6 C17 C18 C19 178.1(9)
N3 C16 C21 C20 174.7(9)
C17 C16 C21 C20 -2.3(15)
C16 C21 C20 C19 1.5(16)
C17 C18 C19 C20 -1.4(17)
C21 C20 C19 C18 0.4(17)
C10 C11 C12 C13 0.5(17)
C14 C13 C12 C11 -0.9(17)
C13C N1C C1C C2C 177.9(10)
C5C N1C C1C C2C 55.6(13)
C9C N1C C1C C2C -60.7(13)
C11C C10C C9C N1C -172.5(10)
C13C N1C C9C C10C 61.1(13)
C1C N1C C9C C10C -57.0(13)
C5C N1C C9C C10C -177.2(10)
C9C C10C C11C C12C -176.4(11)
C13C N1C C5C C6C -57.8(15)
C1C N1C C5C C6C 60.7(15)
C9C N1C C5C C6C -179.0(12)
C16C C15C C14C C13C -71.5(15)
C1C N1C C13C C14C 177.5(10)
C5C N1C C13C C14C -60.9(14)
C9C N1C C13C C14C 56.3(13)
C15C C14C C13C N1C 173.5(10)
C3S N1S C1S O1S 173.4(12)
C2S N1S C1S O1S -1(2)
N1C C1C C2C C3C 170.7(12)
C1C C2C C3C C4C -75.7(17)
N1C C5C C6C C7C 178.4(12)
C5C C6C C7C C8C -79(2)
